data_4086161
loop_
_publ_author_name
'Baillie, Rhett A.'
'Wakeham, Russell J.'
'Lef\`evre, Guillaume P.'
'B\'ethegnies, Aur\'elien'
'Patrick, Brian O.'
'Legzdins, Peter'
'Rosenfeld, Devon C.'

_publ_section_title
;
 Thermal Chemistry of Cp*W(NO)(H)(\h3-allyl) Complexes
;
_journal_issue 13
_journal_name_full Organometallics
_journal_page_first 3428
_journal_paper_doi 10.1021/acs.organomet.5b00426
_journal_volume 34
_journal_year 2015
_chemical_formula_moiety 'C15 H24 N O W'
_chemical_formula_sum 'C15 H25 N O W'
_chemical_formula_weight 419.21
_space_group_crystal_system monoclinic
_space_group_IT_number 14
_space_group_name_Hall '-P 2ybc'
_space_group_name_H-M_alt 'P 1 21/c 1'
_symmetry_space_group_name_Hall '-P 2ybc'
_symmetry_space_group_name_H-M 'P 1 21/c 1'
_atom_sites_solution_hydrogens mixed
_atom_sites_solution_primary direct
_audit_creation_date 2014-12-12
_audit_creation_method
;
Olex2 1.2
(compiled 2014.11.28 svn.r3106 for OlexSys, GUI svn.r4959)
;
_cell_angle_alpha 90
_cell_angle_beta 99.748(5)
_cell_angle_gamma 90
_cell_formula_units_Z 4
_cell_length_a 10.181(2)
_cell_length_b 8.1358(18)
_cell_length_c 18.596(4)
_cell_measurement_reflns_used 8083
_cell_measurement_temperature 100(2)
_cell_measurement_theta_max 30.09
_cell_measurement_theta_min 3.23
_cell_volume 1518.1(6)
_computing_cell_refinement 'SAINT v8.34A (Bruker, 2013)'
_computing_data_reduction 'SAINT v8.34A (Bruker, 2013)'
_computing_molecular_graphics 'Olex2 (Dolomanov et al., 2009)'
_computing_publication_material 'Olex2 (Dolomanov et al., 2009)'
_computing_structure_refinement 'XL (Sheldrick, 2008)'
_computing_structure_solution 'ShelXT (Sheldrick, 2008)'
_diffrn_ambient_temperature 100(2)
_diffrn_detector 'Bruker APEX2 area detector'
_diffrn_detector_area_resol_mean 7.9
_diffrn_detector_type 'CCD area detector'
_diffrn_measured_fraction_theta_full 0.999
_diffrn_measured_fraction_theta_max 0.996
_diffrn_measurement_device_type 'Bruker X8 APEX2 area detector'
_diffrn_measurement_method '\f and \w scans'
_diffrn_radiation_monochromator graphite
_diffrn_radiation_probe x-ray
_diffrn_radiation_type MoK\a
_diffrn_radiation_wavelength 0.71073
_diffrn_reflns_av_R_equivalents 0.0367
_diffrn_reflns_av_unetI/netI 0.0310
_diffrn_reflns_laue_measured_fraction_full 0.999
_diffrn_reflns_laue_measured_fraction_max 0.996
_diffrn_reflns_limit_h_max 14
_diffrn_reflns_limit_h_min -14
_diffrn_reflns_limit_k_max 11
_diffrn_reflns_limit_k_min -11
_diffrn_reflns_limit_l_max 25
_diffrn_reflns_limit_l_min -26
_diffrn_reflns_number 19588
_diffrn_reflns_point_group_measured_fraction_full 0.999
_diffrn_reflns_point_group_measured_fraction_max 0.996
_diffrn_reflns_theta_full 25.000
_diffrn_reflns_theta_max 30.069
_diffrn_reflns_theta_min 2.030
_diffrn_source 'sealed X-ray tube'
_diffrn_standards_number 0
_exptl_absorpt_coefficient_mu 7.599
_exptl_absorpt_correction_T_max 0.402
_exptl_absorpt_correction_T_min 0.307
_exptl_absorpt_correction_type multi-scan
_exptl_absorpt_process_details
;
SADABS-2014/4 (Bruker,2014/4) was used for absorption correction.
wR2(int) was 0.0990 before and 0.0433 after correction.
The Ratio of minimum to maximum transmission is 0.7651.
The \l/2 correction factor is 0.00150.
;
_exptl_crystal_colour yellow
_exptl_crystal_colour_primary yellow
_exptl_crystal_density_diffrn 1.834
_exptl_crystal_description irregular
_exptl_crystal_F_000 816
_exptl_crystal_size_max 0.23
_exptl_crystal_size_mid 0.13
_exptl_crystal_size_min 0.12
_refine_diff_density_max 2.232
_refine_diff_density_min -1.382
_refine_diff_density_rms 0.156
_refine_ls_extinction_method none
_refine_ls_goodness_of_fit_ref 1.058
_refine_ls_hydrogen_treatment mixed
_refine_ls_matrix_type full
_refine_ls_number_parameters 185
_refine_ls_number_reflns 4439
_refine_ls_number_restraints 0
_refine_ls_restrained_S_all 1.058
_refine_ls_R_factor_all 0.0321
_refine_ls_R_factor_gt 0.0248
_refine_ls_shift/su_max 0.002
_refine_ls_shift/su_mean 0.000
_refine_ls_structure_factor_coef Fsqd
_refine_ls_weighting_details 'w=1/[\s^2^(Fo^2^)+(0.0199P)^2^+2.9177P] where P=(Fo^2^+2Fc^2^)/3'
_refine_ls_weighting_scheme calc
_refine_ls_wR_factor_gt 0.0507
_refine_ls_wR_factor_ref 0.0531
_reflns_Friedel_coverage 0.000
_reflns_number_gt 3853
_reflns_number_total 4439
_reflns_threshold_expression 'I > 2\s(I)'
_cod_data_source_file om5b00426_si_002.cif
_cod_data_source_block 4a
_cod_depositor_comments
;
The following automatic conversions were performed:

'_diffrn_radiation_probe' value 'X-ray' changed to 'x-ray' according
to
/usr/data/users/saulius/crontab/automatic-downloads/current/ACS/lib/dictionaries/cif_core.dic
dictionary named 'cif_core.dic' version 2.4.2 from 2011-04-26.

Automatic conversion script
Id: cif_fix_values 3271 2015-04-21 07:52:19Z andrius 
;
_cod_database_code 4086161
_shelxl_version_number 2014/6
_shelx_space_group_comment
;
The symmetry employed for this shelxl refinement is uniquely defined
by the following loop, which should always be used as a source of
symmetry information in preference to the above space-group names.
They are only intended as comments.
;
_shelx_estimated_absorpt_t_max 0.462
_shelx_estimated_absorpt_t_min 0.274
_olex2_refinement_description
;
1. Others
 Fixed Uiso: H6A(0.031) H6B(0.031) H6C(0.031) H7A(0.03) H7B(0.03) H7C(0.03)
 H8A(0.034) H8B(0.034) H8C(0.034) H9A(0.034) H9B(0.034) H9C(0.034) H10A(0.034)
 H10B(0.034) H10C(0.034) H14A(0.028) H14B(0.028) H15A(0.043) H15B(0.043)
 H15C(0.043)
 Fixed X: H6A(0.7711) H6B(0.6291) H6C(0.6371) H7A(0.9651) H7B(0.8587)
 H7C(0.9136) H8A(0.7996) H8B(0.7708) H8C(0.9046) H9A(0.4809) H9B(0.4787)
 H9C(0.5951) H10A(0.4747) H10B(0.3875) H10C(0.4317) H14A(0.8041) H14B(0.8639)
 H15A(0.5991) H15B(0.6355) H15C(0.6587)
 Fixed Y: H6A(0.3141) H6B(0.2297) H6C(0.4166) H7A(0.2546) H7B(0.1112)
 H7C(0.2156) H8A(0.4963) H8B(0.3029) H8C(0.3746) H9A(0.673) H9B(0.5061)
 H9C(0.6375) H10A(0.5717) H10B(0.4704) H10C(0.6551) H14A(0.9774) H14B(0.9106)
 H15A(0.8447) H15B(0.9636) H15C(0.7697)
 Fixed Z: H6A(0.4775) H6B(0.451) H6C(0.4782) H7A(0.3292) H7B(0.3323)
 H7C(0.404) H8A(0.1674) H8B(0.1668) H8C(0.214) H9A(0.2142) H9B(0.1685)
 H9C(0.1668) H10A(0.4082) H10B(0.3433) H10C(0.3298) H14A(0.4618) H14B(0.5414)
 H15A(0.4667) H15B(0.5358) H15C(0.545)
;
_olex2_submission_special_instructions 'No special instructions were received'

loop_
_space_group_symop_operation_xyz
'x, y, z'
'-x, y+1/2, -z+1/2'
'-x, -y, -z'
'x, -y-1/2, z-1/2'

loop_
_atom_site_label
_atom_site_type_symbol
_atom_site_fract_x
_atom_site_fract_y
_atom_site_fract_z
_atom_site_U_iso_or_equiv
_atom_site_adp_type
_atom_site_occupancy
_atom_site_site_symmetry_order
_atom_site_calc_flag
_atom_site_refinement_flags_posn
W1 W 0.78649(2) 0.63403(2) 0.34029(2) 0.01191(4) Uani 1 1 d .
O1 O 0.8342(3) 0.8578(3) 0.21980(15) 0.0277(6) Uani 1 1 d .
N1 N 0.8224(3) 0.7771(3) 0.27342(16) 0.0170(6) Uani 1 1 d .
C1 C 0.6823(3) 0.3893(4) 0.37558(18) 0.0133(6) Uani 1 1 d .
C2 C 0.7769(3) 0.3413(4) 0.33091(18) 0.0139(6) Uani 1 1 d .
C3 C 0.7397(3) 0.4155(4) 0.26086(18) 0.0145(6) Uani 1 1 d .
C4 C 0.6182(3) 0.5049(4) 0.26157(18) 0.0140(6) Uani 1 1 d .
C5 C 0.5841(3) 0.4892(4) 0.33252(19) 0.0143(6) Uani 1 1 d .
C6 C 0.6797(4) 0.3325(4) 0.4523(2) 0.0204(7) Uani 1 1 d .
H6A H 0.7711 0.3141 0.4775 0.031 Uiso 1 1 calc GR
H6B H 0.6291 0.2297 0.4510 0.031 Uiso 1 1 calc GR
H6C H 0.6371 0.4166 0.4782 0.031 Uiso 1 1 calc GR
C7 C 0.8883(3) 0.2202(4) 0.3508(2) 0.0197(7) Uani 1 1 d .
H7A H 0.9651 0.2546 0.3292 0.030 Uiso 1 1 calc GR
H7B H 0.8587 0.1112 0.3323 0.030 Uiso 1 1 calc GR
H7C H 0.9136 0.2156 0.4040 0.030 Uiso 1 1 calc GR
C8 C 0.8097(4) 0.3956(5) 0.1967(2) 0.0228(7) Uani 1 1 d .
H8A H 0.7996 0.4963 0.1674 0.034 Uiso 1 1 calc GR
H8B H 0.7708 0.3029 0.1668 0.034 Uiso 1 1 calc GR
H8C H 0.9046 0.3746 0.2140 0.034 Uiso 1 1 calc GR
C9 C 0.5361(4) 0.5875(5) 0.1972(2) 0.0226(8) Uani 1 1 d .
H9A H 0.4809 0.6730 0.2142 0.034 Uiso 1 1 calc GR
H9B H 0.4787 0.5061 0.1685 0.034 Uiso 1 1 calc GR
H9C H 0.5951 0.6375 0.1668 0.034 Uiso 1 1 calc GR
C10 C 0.4586(3) 0.5521(5) 0.3555(2) 0.0224(8) Uani 1 1 d .
H10A H 0.4747 0.5717 0.4082 0.034 Uiso 1 1 calc GR
H10B H 0.3875 0.4704 0.3433 0.034 Uiso 1 1 calc GR
H10C H 0.4317 0.6551 0.3298 0.034 Uiso 1 1 calc GR
C11 C 0.9979(4) 0.5852(5) 0.3935(2) 0.0199(7) Uani 1 1 d .
C12 C 0.9612(3) 0.7346(4) 0.4248(2) 0.0192(7) Uani 1 1 d .
C13 C 0.8543(4) 0.7341(4) 0.46248(19) 0.0184(7) Uani 1 1 d .
C14 C 0.8030(4) 0.8837(5) 0.4956(2) 0.0232(7) Uani 1 1 d .
H14A H 0.8041 0.9774 0.4618 0.028 Uiso 1 1 calc R
H14B H 0.8639 0.9106 0.5414 0.028 Uiso 1 1 calc R
C15 C 0.6613(4) 0.8636(5) 0.5123(2) 0.0284(8) Uani 1 1 d .
H15A H 0.5991 0.8447 0.4667 0.043 Uiso 1 1 calc GR
H15B H 0.6355 0.9636 0.5358 0.043 Uiso 1 1 calc GR
H15C H 0.6587 0.7697 0.5450 0.043 Uiso 1 1 calc GR
H13 H 0.837(4) 0.637(5) 0.484(2) 0.021(11) Uiso 1 1 d .
H11A H 1.067(4) 0.585(5) 0.368(2) 0.017(10) Uiso 1 1 d .
H11B H 1.000(4) 0.488(6) 0.423(2) 0.030(12) Uiso 1 1 d .
H12 H 1.002(4) 0.842(5) 0.410(2) 0.014(10) Uiso 1 1 d .

loop_
_atom_site_aniso_label
_atom_site_aniso_U_11
_atom_site_aniso_U_22
_atom_site_aniso_U_33
_atom_site_aniso_U_23
_atom_site_aniso_U_13
_atom_site_aniso_U_12
W1 0.01087(6) 0.01087(6) 0.01381(7) 0.00118(5) 0.00160(4) -0.00049(5)
O1 0.0201(12) 0.0337(16) 0.0307(15) 0.0166(13) 0.0084(11) -0.0004(11)
N1 0.0132(13) 0.0162(14) 0.0216(15) 0.0039(12) 0.0031(11) -0.0019(10)
C1 0.0135(14) 0.0118(15) 0.0147(15) -0.0007(12) 0.0024(11) -0.0027(11)
C2 0.0119(14) 0.0089(14) 0.0207(17) 0.0009(12) 0.0025(12) -0.0004(11)
C3 0.0142(14) 0.0132(14) 0.0167(16) -0.0036(12) 0.0039(12) -0.0031(11)
C4 0.0125(14) 0.0138(15) 0.0145(16) 0.0004(12) -0.0009(12) -0.0008(11)
C5 0.0099(13) 0.0135(15) 0.0193(17) -0.0026(13) 0.0020(12) -0.0020(11)
C6 0.0218(17) 0.0208(18) 0.0194(17) 0.0058(14) 0.0055(14) -0.0041(13)
C7 0.0161(16) 0.0132(16) 0.029(2) 0.0007(14) 0.0028(14) 0.0005(12)
C8 0.0226(17) 0.026(2) 0.0205(18) -0.0037(15) 0.0063(14) 0.0008(14)
C9 0.0224(17) 0.0220(17) 0.0206(18) 0.0013(15) -0.0043(14) 0.0015(14)
C10 0.0156(16) 0.0220(18) 0.032(2) -0.0035(15) 0.0099(14) -0.0004(13)
C11 0.0156(16) 0.0176(17) 0.0256(19) -0.0008(15) 0.0009(14) -0.0019(13)
C12 0.0119(15) 0.0181(17) 0.0245(19) 0.0014(14) -0.0059(13) -0.0019(12)
C13 0.0218(17) 0.0159(16) 0.0159(17) 0.0020(13) -0.0013(13) -0.0015(13)
C14 0.0251(18) 0.0214(19) 0.0231(18) -0.0025(15) 0.0046(14) -0.0012(14)
C15 0.033(2) 0.031(2) 0.0244(19) -0.0049(17) 0.0127(16) 0.0030(17)

loop_
_atom_type_symbol
_atom_type_description
_atom_type_scat_dispersion_real
_atom_type_scat_dispersion_imag
_atom_type_scat_source
C C 0.0033 0.0016 'International Tables Vol C Tables 4.2.6.8 and 6.1.1.4'
H H 0.0000 0.0000 'International Tables Vol C Tables 4.2.6.8 and 6.1.1.4'
N N 0.0061 0.0033 'International Tables Vol C Tables 4.2.6.8 and 6.1.1.4'
O O 0.0106 0.0060 'International Tables Vol C Tables 4.2.6.8 and 6.1.1.4'
W W -0.8490 6.8722 'International Tables Vol C Tables 4.2.6.8 and 6.1.1.4'

loop_
_geom_angle_atom_site_label_1
_geom_angle_atom_site_label_2
_geom_angle_atom_site_label_3
_geom_angle
N1 W1 C1 152.07(12)
N1 W1 C2 127.56(13)
N1 W1 C3 95.79(13)
N1 W1 C4 94.17(12)
N1 W1 C5 124.28(12)
N1 W1 C11 97.36(14)
N1 W1 C12 91.03(13)
N1 W1 C13 112.21(13)
C1 W1 C13 95.28(12)
C2 W1 C1 34.72(11)
C2 W1 C13 114.11(12)
C3 W1 C1 58.87(11)
C3 W1 C2 35.32(11)
C3 W1 C4 36.25(11)
C3 W1 C5 59.48(11)
C3 W1 C12 139.32(12)
C3 W1 C13 149.44(12)
C4 W1 C1 58.72(11)
C4 W1 C2 58.89(11)
C4 W1 C5 35.55(12)
C4 W1 C12 173.56(12)
C4 W1 C13 144.81(12)
C5 W1 C1 34.85(11)
C5 W1 C2 58.17(11)
C5 W1 C13 109.62(12)
C11 W1 C1 99.65(12)
C11 W1 C2 83.11(12)
C11 W1 C3 102.96(13)
C11 W1 C4 138.71(13)
C11 W1 C5 134.50(13)
C11 W1 C12 36.37(13)
C11 W1 C13 62.79(13)
C12 W1 C1 115.61(12)
C12 W1 C2 114.79(12)
C12 W1 C5 141.43(13)
C12 W1 C13 34.22(13)
O1 N1 W1 169.3(3)
C2 C1 W1 72.24(18)
C2 C1 C6 126.1(3)
C5 C1 W1 70.94(18)
C5 C1 C2 107.9(3)
C5 C1 C6 125.8(3)
C6 C1 W1 126.5(2)
C1 C2 W1 73.03(18)
C1 C2 C7 126.3(3)
C3 C2 W1 69.29(18)
C3 C2 C1 108.3(3)
C3 C2 C7 125.2(3)
C7 C2 W1 128.1(2)
C2 C3 W1 75.38(19)
C2 C3 C4 107.6(3)
C2 C3 C8 126.3(3)
C4 C3 W1 71.90(18)
C4 C3 C8 126.1(3)
C8 C3 W1 121.2(2)
C3 C4 W1 71.85(18)
C3 C4 C9 125.8(3)
C5 C4 W1 74.01(18)
C5 C4 C3 107.9(3)
C5 C4 C9 126.1(3)
C9 C4 W1 123.8(2)
C1 C5 W1 74.21(18)
C1 C5 C4 108.3(3)
C1 C5 C10 125.7(3)
C4 C5 W1 70.44(18)
C4 C5 C10 125.7(3)
C10 C5 W1 126.1(2)
C1 C6 H6A 109.5
C1 C6 H6B 109.5
C1 C6 H6C 109.5
H6A C6 H6B 109.5
H6A C6 H6C 109.5
H6B C6 H6C 109.5
C2 C7 H7A 109.5
C2 C7 H7B 109.5
C2 C7 H7C 109.5
H7A C7 H7B 109.5
H7A C7 H7C 109.5
H7B C7 H7C 109.5
C3 C8 H8A 109.5
C3 C8 H8B 109.5
C3 C8 H8C 109.5
H8A C8 H8B 109.5
H8A C8 H8C 109.5
H8B C8 H8C 109.5
C4 C9 H9A 109.5
C4 C9 H9B 109.5
C4 C9 H9C 109.5
H9A C9 H9B 109.5
H9A C9 H9C 109.5
H9B C9 H9C 109.5
C5 C10 H10A 109.5
C5 C10 H10B 109.5
C5 C10 H10C 109.5
H10A C10 H10B 109.5
H10A C10 H10C 109.5
H10B C10 H10C 109.5
W1 C11 H11A 122(3)
W1 C11 H11B 109(3)
C12 C11 W1 74.4(2)
C12 C11 H11A 120(3)
C12 C11 H11B 116(3)
H11A C11 H11B 111(4)
W1 C12 H12 115(2)
C11 C12 W1 69.24(19)
C11 C12 H12 118(2)
C13 C12 W1 76.4(2)
C13 C12 C11 119.0(3)
C13 C12 H12 122(2)
W1 C13 H13 94(3)
C12 C13 W1 69.4(2)
C12 C13 C14 124.2(3)
C12 C13 H13 116(3)
C14 C13 W1 126.9(2)
C14 C13 H13 115(3)
C13 C14 H14A 108.8
C13 C14 H14B 108.8
C13 C14 C15 113.7(3)
H14A C14 H14B 107.7
C15 C14 H14A 108.8
C15 C14 H14B 108.8
C14 C15 H15A 109.5
C14 C15 H15B 109.5
C14 C15 H15C 109.5
H15A C15 H15B 109.5
H15A C15 H15C 109.5
H15B C15 H15C 109.5

loop_
_geom_bond_atom_site_label_1
_geom_bond_atom_site_label_2
_geom_bond_distance
W1 N1 1.786(3)
W1 C1 2.399(3)
W1 C2 2.389(3)
W1 C3 2.309(3)
W1 C4 2.310(3)
W1 C5 2.356(3)
W1 C11 2.247(4)
W1 C12 2.314(3)
W1 C13 2.402(4)
O1 N1 1.216(4)
C1 C2 1.429(5)
C1 C5 1.425(4)
C1 C6 1.504(5)
C2 C3 1.427(5)
C2 C7 1.500(4)
C3 C4 1.437(4)
C3 C8 1.498(5)
C4 C5 1.425(5)
C4 C9 1.498(5)
C5 C10 1.504(5)
C6 H6A 0.9800
C6 H6B 0.9800
C6 H6C 0.9800
C7 H7A 0.9800
C7 H7B 0.9800
C7 H7C 0.9800
C8 H8A 0.9800
C8 H8B 0.9800
C8 H8C 0.9800
C9 H9A 0.9800
C9 H9B 0.9800
C9 H9C 0.9800
C10 H10A 0.9800
C10 H10B 0.9800
C10 H10C 0.9800
C11 C12 1.425(5)
C11 H11A 0.91(4)
C11 H11B 0.96(5)
C12 C13 1.390(5)
C12 H12 1.03(4)
C13 C14 1.498(5)
C13 H13 0.91(4)
C14 H14A 0.9900
C14 H14B 0.9900
C14 C15 1.535(5)
C15 H15A 0.9800
C15 H15B 0.9800
C15 H15C 0.9800

loop_
_geom_torsion_atom_site_label_1
_geom_torsion_atom_site_label_2
_geom_torsion_atom_site_label_3
_geom_torsion_atom_site_label_4
_geom_torsion
W1 C1 C2 C3 -60.6(2)
W1 C1 C2 C7 125.2(3)
W1 C1 C5 C4 62.6(2)
W1 C1 C5 C10 -123.4(3)
W1 C2 C3 C4 -65.2(2)
W1 C2 C3 C8 118.2(3)
W1 C3 C4 C5 -65.7(2)
W1 C3 C4 C9 119.0(3)
W1 C4 C5 C1 -65.1(2)
W1 C4 C5 C10 121.0(3)
W1 C11 C12 C13 60.1(3)
W1 C12 C13 C14 -121.3(3)
W1 C13 C14 C15 72.9(4)
C1 W1 N1 O1 -0.3(16)
C1 C2 C3 W1 63.0(2)
C1 C2 C3 C4 -2.2(4)
C1 C2 C3 C8 -178.8(3)
C2 W1 N1 O1 40.0(15)
C2 C1 C5 W1 -63.2(2)
C2 C1 C5 C4 -0.6(4)
C2 C1 C5 C10 173.4(3)
C2 C3 C4 W1 67.5(2)
C2 C3 C4 C5 1.8(4)
C2 C3 C4 C9 -173.5(3)
C3 W1 N1 O1 23.0(14)
C3 C4 C5 W1 64.3(2)
C3 C4 C5 C1 -0.7(4)
C3 C4 C5 C10 -174.7(3)
C4 W1 N1 O1 -13.3(14)
C5 W1 N1 O1 -33.7(15)
C5 C1 C2 W1 62.4(2)
C5 C1 C2 C3 1.7(4)
C5 C1 C2 C7 -172.4(3)
C6 C1 C2 W1 -122.6(3)
C6 C1 C2 C3 176.8(3)
C6 C1 C2 C7 2.6(5)
C6 C1 C5 W1 121.7(3)
C6 C1 C5 C4 -175.7(3)
C6 C1 C5 C10 -1.7(5)
C7 C2 C3 W1 -122.7(3)
C7 C2 C3 C4 172.1(3)
C7 C2 C3 C8 -4.6(5)
C8 C3 C4 W1 -115.8(3)
C8 C3 C4 C5 178.4(3)
C8 C3 C4 C9 3.2(5)
C9 C4 C5 W1 -120.4(3)
C9 C4 C5 C1 174.5(3)
C9 C4 C5 C10 0.5(5)
C11 W1 N1 O1 126.9(14)
C11 C12 C13 W1 -56.5(3)
C11 C12 C13 C14 -177.8(3)
C12 W1 N1 O1 162.9(14)
C12 C13 C14 C15 161.7(3)
C13 W1 N1 O1 -169.5(14)
